data_7219762
loop_
_publ_author_name
'Zheng, Zhi-Peng'
'Wei, Qin'
'Yin, Wen-Xia'
'Wan, Lin-Tao'
'Huang, Xia'
'Yu, Ying'
'Cai, Prof. Yue-Peng'

_publ_section_title
;
 Two Schiff base ligands for distiguishing ZnII/CdIIsensing --- effect of
 substituent on fluorecent sensing
;
_journal_name_full 'RSC Adv.'
_journal_paper_doi 10.1039/C5RA00987A
_journal_year 2015
_chemical_formula_sum 'C26 H22 Cl2 N4 O2 Zn2'
_chemical_formula_weight 624.12
_chemical_name_systematic
; 
 ? 
;
_space_group_IT_number 14
_symmetry_cell_setting monoclinic
_symmetry_space_group_name_Hall '-P 2yn'
_symmetry_space_group_name_H-M 'P 1 21/n 1'
_atom_sites_solution_hydrogens geom
_atom_sites_solution_primary direct
_atom_sites_solution_secondary difmap
_audit_creation_method SHELXL-97
_audit_update_record
;
2014-07-23 deposited with the CCDC.
2015-03-03 downloaded from the CCDC.
;
_cell_angle_alpha 90.00
_cell_angle_beta 103.388(4)
_cell_angle_gamma 90.00
_cell_formula_units_Z 2
_cell_length_a 9.330(3)
_cell_length_b 9.003(3)
_cell_length_c 15.332(4)
_cell_measurement_reflns_used 2043
_cell_measurement_temperature 296(2)
_cell_measurement_theta_max 24.70
_cell_measurement_theta_min 2.34
_cell_volume 1252.9(7)
_computing_cell_refinement 'Bruker SAINT'
_computing_data_collection 'Bruker APEX2'
_computing_data_reduction 'Bruker SAINT'
_computing_molecular_graphics 'Bruker SHELXTL'
_computing_publication_material 'Bruker SHELXTL'
_computing_structure_refinement 'SHELXL-97 (Sheldrick, 2008)'
_computing_structure_solution 'SHELXS-97 (Sheldrick, 2008)'
_diffrn_ambient_temperature 296(2)
_diffrn_measured_fraction_theta_full 0.999
_diffrn_measured_fraction_theta_max 0.999
_diffrn_measurement_device_type 'Bruker APEX-II CCD'
_diffrn_measurement_method '\f and \w scans'
_diffrn_radiation_monochromator graphite
_diffrn_radiation_source 'fine-focus sealed tube'
_diffrn_radiation_type MoK\a
_diffrn_radiation_wavelength 0.71073
_diffrn_reflns_av_R_equivalents 0.0247
_diffrn_reflns_av_sigmaI/netI 0.0288
_diffrn_reflns_limit_h_max 10
_diffrn_reflns_limit_h_min -11
_diffrn_reflns_limit_k_max 10
_diffrn_reflns_limit_k_min -10
_diffrn_reflns_limit_l_max 15
_diffrn_reflns_limit_l_min -18
_diffrn_reflns_number 6176
_diffrn_reflns_theta_full 25.00
_diffrn_reflns_theta_max 25.00
_diffrn_reflns_theta_min 2.34
_exptl_absorpt_coefficient_mu 2.160
_exptl_absorpt_correction_T_max 0.7970
_exptl_absorpt_correction_T_min 0.5830
_exptl_absorpt_correction_type multi-scan
_exptl_absorpt_process_details 'SADABS (sheldrick, 1996)'
_exptl_crystal_colour colorless
_exptl_crystal_density_diffrn 1.655
_exptl_crystal_density_meas 1.655
_exptl_crystal_density_method 'not measured'
_exptl_crystal_description block
_exptl_crystal_F_000 632
_exptl_crystal_size_max 0.28
_exptl_crystal_size_mid 0.19
_exptl_crystal_size_min 0.11
_refine_diff_density_max 0.268
_refine_diff_density_min -0.236
_refine_diff_density_rms 0.050
_refine_ls_extinction_method none
_refine_ls_goodness_of_fit_ref 1.063
_refine_ls_hydrogen_treatment mixed
_refine_ls_matrix_type full
_refine_ls_number_parameters 163
_refine_ls_number_reflns 2203
_refine_ls_number_restraints 0
_refine_ls_restrained_S_all 1.063
_refine_ls_R_factor_all 0.0371
_refine_ls_R_factor_gt 0.0276
_refine_ls_shift/su_max 0.000
_refine_ls_shift/su_mean 0.000
_refine_ls_structure_factor_coef Fsqd
_refine_ls_weighting_details 'calc w=1/[\s^2^(Fo^2^)+(0.0365P)^2^+0.0279P] where P=(Fo^2^+2Fc^2^)/3'
_refine_ls_weighting_scheme calc
_refine_ls_wR_factor_gt 0.0684
_refine_ls_wR_factor_ref 0.0721
_reflns_number_gt 1787
_reflns_number_total 2203
_reflns_threshold_expression >2sigma(I)
_cod_data_source_file c5ra00987a2.cif
_cod_data_source_block CCDC1015500
_cod_depositor_comments
;
The following automatic conversions were performed:

'_symmetry_cell_setting' value 'Monoclinic' changed to 'monoclinic'
according to
/usr/data/users/saulius/crontab/automatic-downloads/rss-feeds/RSC/lib/dictionaries/cif_core.dic
dictionary named 'cif_core.dic' version 2.4.2 from 2011-04-26.

Automatic conversion script
Id: cif_fix_values 3105 2015-03-04 15:46:00Z robertas 
;
_cod_original_cell_volume 1252.8(6)
_cod_original_sg_symbol_H-M P2(1)/n
_cod_database_code 7219762

loop_
_symmetry_equiv_pos_as_xyz
'x, y, z'
'-x+1/2, y+1/2, -z+1/2'
'-x, -y, -z'
'x-1/2, -y-1/2, z-1/2'

loop_
_atom_site_label
_atom_site_type_symbol
_atom_site_fract_x
_atom_site_fract_y
_atom_site_fract_z
_atom_site_U_iso_or_equiv
_atom_site_adp_type
_atom_site_occupancy
_atom_site_symmetry_multiplicity
_atom_site_calc_flag
_atom_site_refinement_flags
Zn1 Zn 0.62596(3) -0.00961(3) 0.089208(19) 0.03989(13) Uani 1 1 d .
Cl1 Cl 0.54572(8) -0.10063(8) 0.20665(5) 0.0603(2) Uani 1 1 d .
C7 C 0.6837(3) 0.3164(3) 0.09654(16) 0.0451(6) Uani 1 1 d .
H7 H 0.7504 0.3947 0.1090 0.054 Uiso 1 1 calc R
C8 C 0.5297(3) 0.3517(3) 0.08946(16) 0.0416(6) Uani 1 1 d .
C13 C 0.4120(3) 0.2522(3) 0.05243(16) 0.0412(6) Uani 1 1 d .
C5 C 0.9527(3) 0.0268(3) 0.12857(17) 0.0416(6) Uani 1 1 d .
C12 C 0.2690(3) 0.3053(3) 0.04489(18) 0.0496(7) Uani 1 1 d .
H12 H 0.1901 0.2435 0.0204 0.059 Uiso 1 1 calc R
C6 C 0.8938(3) 0.1754(3) 0.09120(18) 0.0485(7) Uani 1 1 d .
H6A H 0.9462 0.2540 0.1287 0.058 Uiso 1 1 calc R
H6B H 0.9106 0.1874 0.0315 0.058 Uiso 1 1 calc R
C2 C 1.0482(3) -0.2440(3) 0.19863(19) 0.0567(8) Uani 1 1 d .
H2 H 1.0778 -0.3371 0.2224 0.068 Uiso 1 1 calc R
C1 C 0.9022(3) -0.2094(3) 0.17168(18) 0.0508(7) Uani 1 1 d .
H1 H 0.8333 -0.2808 0.1780 0.061 Uiso 1 1 calc R
C3 C 1.1506(3) -0.1386(4) 0.18998(19) 0.0606(8) Uani 1 1 d .
H3 H 1.2508 -0.1593 0.2078 0.073 Uiso 1 1 calc R
C11 C 0.2401(4) 0.4465(3) 0.0725(2) 0.0584(8) Uani 1 1 d .
H11 H 0.1433 0.4772 0.0671 0.070 Uiso 1 1 calc R
C10 C 0.3549(4) 0.5417(3) 0.10806(19) 0.0617(9) Uani 1 1 d .
H10 H 0.3358 0.6366 0.1264 0.074 Uiso 1 1 calc R
C9 C 0.4970(4) 0.4947(3) 0.11601(19) 0.0508(7) Uani 1 1 d .
H9 H 0.5740 0.5593 0.1396 0.061 Uiso 1 1 calc R
C4 C 1.1032(3) -0.0029(3) 0.15483(19) 0.0541(8) Uani 1 1 d .
H4 H 1.1712 0.0695 0.1484 0.065 Uiso 1 1 calc R
N1 N 0.8530(2) -0.0763(2) 0.13621(13) 0.0432(5) Uani 1 1 d .
O1 O 0.43593(19) 0.11787(17) 0.02751(11) 0.0443(4) Uani 1 1 d .
N2 N 0.7362(2) 0.1879(2) 0.08722(13) 0.0413(5) Uani 1 1 d .

loop_
_atom_site_aniso_label
_atom_site_aniso_U_11
_atom_site_aniso_U_22
_atom_site_aniso_U_33
_atom_site_aniso_U_23
_atom_site_aniso_U_13
_atom_site_aniso_U_12
Zn1 0.0353(2) 0.03555(19) 0.0450(2) -0.00171(13) 0.00153(14) -0.00201(13)
Cl1 0.0522(5) 0.0698(5) 0.0602(5) 0.0128(4) 0.0155(4) -0.0011(4)
C7 0.0503(17) 0.0414(15) 0.0406(15) -0.0002(12) 0.0049(12) -0.0073(13)
C8 0.0501(17) 0.0358(13) 0.0382(14) 0.0035(11) 0.0087(12) -0.0004(12)
C13 0.0477(17) 0.0425(14) 0.0326(14) 0.0050(11) 0.0072(12) 0.0056(13)
C5 0.0364(15) 0.0496(15) 0.0379(15) -0.0067(11) 0.0063(11) -0.0032(13)
C12 0.0485(18) 0.0509(16) 0.0480(17) 0.0008(13) 0.0086(13) 0.0015(14)
C6 0.0420(17) 0.0508(15) 0.0527(17) -0.0006(13) 0.0107(13) -0.0063(13)
C2 0.0506(19) 0.0562(17) 0.0615(19) 0.0000(14) 0.0092(15) 0.0123(16)
C1 0.0447(18) 0.0455(16) 0.0582(18) 0.0019(13) 0.0039(13) -0.0011(14)
C3 0.0371(17) 0.077(2) 0.065(2) -0.0027(17) 0.0065(14) 0.0156(16)
C11 0.062(2) 0.0560(17) 0.0605(19) -0.0002(15) 0.0203(16) 0.0177(17)
C10 0.088(3) 0.0417(16) 0.058(2) -0.0060(14) 0.0227(18) 0.0131(17)
C9 0.064(2) 0.0381(15) 0.0497(17) -0.0038(12) 0.0117(15) -0.0015(14)
C4 0.0358(17) 0.068(2) 0.0580(19) -0.0033(14) 0.0105(14) -0.0079(15)
N1 0.0361(13) 0.0452(12) 0.0447(13) -0.0012(10) 0.0018(10) -0.0014(11)
O1 0.0432(11) 0.0364(9) 0.0455(10) -0.0042(8) -0.0056(8) 0.0000(8)
N2 0.0404(13) 0.0379(11) 0.0435(12) 0.0004(10) 0.0057(10) -0.0010(10)

loop_
_atom_type_symbol
_atom_type_description
_atom_type_scat_dispersion_real
_atom_type_scat_dispersion_imag
_atom_type_scat_source
C C 0.0033 0.0016 'International Tables Vol C Tables 4.2.6.8 and 6.1.1.4'
H H 0.0000 0.0000 'International Tables Vol C Tables 4.2.6.8 and 6.1.1.4'
N N 0.0061 0.0033 'International Tables Vol C Tables 4.2.6.8 and 6.1.1.4'
O O 0.0106 0.0060 'International Tables Vol C Tables 4.2.6.8 and 6.1.1.4'
Cl Cl 0.1484 0.1585 'International Tables Vol C Tables 4.2.6.8 and 6.1.1.4'
Zn Zn 0.2839 1.4301 'International Tables Vol C Tables 4.2.6.8 and 6.1.1.4'

loop_
_geom_angle_atom_site_label_1
_geom_angle_atom_site_label_2
_geom_angle_atom_site_label_3
_geom_angle
_geom_angle_site_symmetry_1
_geom_angle_site_symmetry_3
O1 Zn1 N2 116.69(7) 3_655 .
O1 Zn1 O1 80.10(7) 3_655 .
N2 Zn1 O1 84.02(7) . .
O1 Zn1 N1 102.75(7) 3_655 .
N2 Zn1 N1 77.87(8) . .
O1 Zn1 N1 160.96(7) . .
O1 Zn1 Cl1 117.12(6) 3_655 .
N2 Zn1 Cl1 125.77(6) . .
O1 Zn1 Cl1 98.82(5) . .
N1 Zn1 Cl1 96.54(6) . .
N2 C7 C8 126.1(2) . .
C9 C8 C13 119.4(3) . .
C9 C8 C7 117.2(2) . .
C13 C8 C7 123.3(2) . .
O1 C13 C12 121.2(2) . .
O1 C13 C8 122.1(2) . .
C12 C13 C8 116.7(2) . .
N1 C5 C4 121.1(2) . .
N1 C5 C6 116.7(2) . .
C4 C5 C6 122.2(2) . .
C11 C12 C13 122.5(3) . .
N2 C6 C5 111.0(2) . .
C1 C2 C3 118.7(3) . .
N1 C1 C2 123.1(3) . .
C4 C3 C2 119.1(3) . .
C10 C11 C12 120.2(3) . .
C9 C10 C11 119.3(3) . .
C10 C9 C8 121.8(3) . .
C3 C4 C5 119.8(3) . .
C5 N1 C1 118.2(2) . .
C5 N1 Zn1 115.23(17) . .
C1 N1 Zn1 126.61(18) . .
C13 O1 Zn1 132.88(16) . 3_655
C13 O1 Zn1 123.28(16) . .
Zn1 O1 Zn1 99.91(7) 3_655 .
C7 N2 C6 118.2(2) . .
C7 N2 Zn1 125.12(18) . .
C6 N2 Zn1 115.76(15) . .

loop_
_geom_bond_atom_site_label_1
_geom_bond_atom_site_label_2
_geom_bond_distance
_geom_bond_site_symmetry_2
Zn1 O1 2.0017(17) 3_655
Zn1 N2 2.058(2) .
Zn1 O1 2.1398(17) .
Zn1 N1 2.159(2) .
Zn1 Cl1 2.2580(9) .
C7 N2 1.278(3) .
C7 C8 1.451(4) .
C8 C9 1.404(3) .
C8 C13 1.429(4) .
C13 O1 1.303(3) .
C13 C12 1.397(4) .
C5 N1 1.338(3) .
C5 C4 1.394(4) .
C5 C6 1.509(3) .
C12 C11 1.386(4) .
C6 N2 1.461(3) .
C2 C1 1.364(4) .
C2 C3 1.375(4) .
C1 N1 1.352(3) .
C3 C4 1.367(4) .
C11 C10 1.381(4) .
C10 C9 1.370(4) .
O1 Zn1 2.0017(17) 3_655
